data_4062388
loop_
_publ_author_name
'Alexander, Jacob S.'
'Ruhlandt-Senge, Karin'
'Hope, H\%akon'

_publ_section_title
;
 Synthesis and Preparation of Alkaline-Earth-Metal Triphenylmethanides
 M(CPh~3~)~2~(18-crown-6)(HMPA)~2~ and the Ether Scission Products
 [M(C~12~H~23~O~6~)(N(SiMe~3~)~2~)]~2~ (M = Sr, Ba)
;
_journal_issue 24
_journal_name_full Organometallics
_journal_page_first 4933
_journal_page_last 4937
_journal_paper_doi 10.1021/om034043a
_journal_volume 22
_journal_year 2003
_chemical_formula_sum 'C70 H106 N6 O10 P2 Sr'
_chemical_formula_weight 1341.17
_space_group_IT_number 14
_symmetry_cell_setting monoclinic
_symmetry_space_group_name_Hall '-P 2yn'
_symmetry_space_group_name_H-M 'P 1 21/n 1'
_cell_angle_alpha 90.00
_cell_angle_beta 100.439(2)
_cell_angle_gamma 90.00
_cell_formula_units_Z 2
_cell_length_a 12.9225(10)
_cell_length_b 21.0331(17)
_cell_length_c 13.2066(10)
_cell_measurement_temperature 98(2)
_cell_volume 3530.1(5)
_diffrn_ambient_temperature 98(2)
_exptl_crystal_density_diffrn 1.262
_cod_original_sg_symbol_H-M 'P 21/n'
_cod_database_code 4062388

loop_
_symmetry_equiv_pos_as_xyz
'x, y, z'
'-x+1/2, y+1/2, -z+1/2'
'-x, -y, -z'
'x-1/2, -y-1/2, z-1/2'

loop_
_atom_site_label
_atom_site_type_symbol
_atom_site_fract_x
_atom_site_fract_y
_atom_site_fract_z
_atom_site_U_iso_or_equiv
_atom_site_adp_type
_atom_site_occupancy
_atom_site_symmetry_multiplicity
_atom_site_calc_flag
_atom_site_refinement_flags
_atom_site_disorder_assembly
_atom_site_disorder_group
Sr1 Sr 0.5000 0.0000 1.0000 0.01761(10) Uani 1 2 d S . .
C1 C 0.09986(19) 0.22117(12) 0.77966(19) 0.0198(5) Uani 1 1 d . . .
C2 C 0.11481(19) 0.17405(12) 0.70237(18) 0.0201(5) Uani 1 1 d . . .
C3 C 0.05633(19) 0.11685(12) 0.68961(19) 0.0216(5) Uani 1 1 d . . .
H3A H 0.0050 0.1096 0.7316 0.026 Uiso 1 1 calc R . .
C4 C 0.0709(2) 0.07100(12) 0.6185(2) 0.0259(6) Uani 1 1 d . . .
H4A H 0.0297 0.0333 0.6128 0.031 Uiso 1 1 calc R . .
C5 C 0.1446(2) 0.07908(14) 0.5555(2) 0.0310(6) Uani 1 1 d . . .
H5A H 0.1554 0.0472 0.5076 0.037 Uiso 1 1 calc R . .
C6 C 0.2023(2) 0.13537(14) 0.5644(2) 0.0331(7) Uani 1 1 d . . .
H6A H 0.2526 0.1422 0.5212 0.040 Uiso 1 1 calc R . .
C7 C 0.1877(2) 0.18142(13) 0.63523(19) 0.0258(6) Uani 1 1 d . . .
H7A H 0.2280 0.2194 0.6389 0.031 Uiso 1 1 calc R . .
C8 C 0.18566(19) 0.26083(11) 0.82951(18) 0.0187(5) Uani 1 1 d . . .
C9 C 0.2927(2) 0.24332(12) 0.8389(2) 0.0250(6) Uani 1 1 d . . .
H9A H 0.3093 0.2037 0.8112 0.030 Uiso 1 1 calc R . .
C10 C 0.3748(2) 0.28172(13) 0.8869(2) 0.0304(6) Uani 1 1 d . . .
H10A H 0.4453 0.2678 0.8907 0.036 Uiso 1 1 calc R . .
C11 C 0.3558(2) 0.33990(13) 0.9294(2) 0.0299(6) Uani 1 1 d . . .
H11A H 0.4119 0.3659 0.9627 0.036 Uiso 1 1 calc R . .
C12 C 0.2516(2) 0.35866(13) 0.92113(19) 0.0254(6) Uani 1 1 d . . .
H12A H 0.2361 0.3983 0.9495 0.031 Uiso 1 1 calc R . .
C13 C 0.1699(2) 0.32095(12) 0.87266(19) 0.0228(5) Uani 1 1 d . . .
H13A H 0.0999 0.3360 0.8680 0.027 Uiso 1 1 calc R . .
C14 C -0.0042(2) 0.22819(12) 0.8071(2) 0.0230(5) Uani 1 1 d . . .
C15 C -0.0989(2) 0.22179(12) 0.7346(2) 0.0284(6) Uani 1 1 d . . .
H15A H -0.0957 0.2109 0.6655 0.034 Uiso 1 1 calc R . .
C16 C -0.1965(2) 0.23108(14) 0.7627(3) 0.0406(8) Uani 1 1 d . . .
H16A H -0.2585 0.2273 0.7120 0.049 Uiso 1 1 calc R . .
C17 C -0.2051(3) 0.24565(16) 0.8627(3) 0.0500(9) Uani 1 1 d . . .
H17A H -0.2723 0.2523 0.8806 0.060 Uiso 1 1 calc R . .
C18 C -0.1152(3) 0.25043(16) 0.9362(3) 0.0459(9) Uani 1 1 d . . .
H18A H -0.1201 0.2591 1.0057 0.055 Uiso 1 1 calc R . .
C19 C -0.0174(2) 0.24259(14) 0.9086(2) 0.0336(7) Uani 1 1 d . . .
H19A H 0.0436 0.2471 0.9604 0.040 Uiso 1 1 calc R . .
C20 C 0.2629(2) 0.09418(13) 0.9564(2) 0.0310(6) Uani 1 1 d . . .
H20A H 0.2258 0.1348 0.9370 0.037 Uiso 1 1 calc R . .
H20B H 0.2366 0.0762 1.0163 0.037 Uiso 1 1 calc R . .
O1 O 0.37410(14) 0.10485(8) 0.98222(14) 0.0262(4) Uani 1 1 d . . .
C21 C 0.3985(2) 0.15095(13) 1.0627(2) 0.0324(7) Uani 1 1 d . . .
H21A H 0.3808 0.1339 1.1273 0.039 Uiso 1 1 calc R . .
H21B H 0.3567 0.1901 1.0440 0.039 Uiso 1 1 calc R . .
C22 C 0.5125(2) 0.16578(13) 1.0775(2) 0.0333(7) Uani 1 1 d . . .
H22A H 0.5301 0.1837 1.0134 0.040 Uiso 1 1 calc R . .
H22B H 0.5314 0.1974 1.1333 0.040 Uiso 1 1 calc R . .
O2 O 0.56938(14) 0.10750(8) 1.10390(14) 0.0269(4) Uani 1 1 d . . .
C23 C 0.6805(2) 0.11858(14) 1.1215(2) 0.0317(6) Uani 1 1 d . . .
H23A H 0.6987 0.1550 1.1687 0.038 Uiso 1 1 calc R . .
H23B H 0.7035 0.1284 1.0557 0.038 Uiso 1 1 calc R . .
C24 C 0.7337(2) 0.05976(14) 1.1678(2) 0.0306(6) Uani 1 1 d . . .
H24A H 0.8110 0.0647 1.1774 0.037 Uiso 1 1 calc R . .
H24B H 0.7144 0.0515 1.2358 0.037 Uiso 1 1 calc R . .
O3 O 0.70006(15) 0.00836(8) 1.09931(14) 0.0263(4) Uani 1 1 d . . .
C25 C 0.7573(2) -0.04862(13) 1.1321(2) 0.0313(6) Uani 1 1 d . . .
H25A H 0.7331 -0.0669 1.1928 0.038 Uiso 1 1 calc R . .
H25B H 0.8335 -0.0394 1.1510 0.038 Uiso 1 1 calc R . .
O4 O 0.57843(14) 0.03332(9) 0.85653(13) 0.0238(4) Uani 1 1 d . . .
P1 P 0.60740(5) 0.04482(3) 0.75422(5) 0.01850(15) Uani 1 1 d . . .
N1 N 0.73593(16) 0.03975(11) 0.76369(16) 0.0235(5) Uani 1 1 d . . .
C26 C 0.8033(2) 0.06142(15) 0.8600(2) 0.0340(7) Uani 1 1 d . . .
H26A H 0.8774 0.0558 0.8547 0.051 Uiso 1 1 calc R . .
H26B H 0.7876 0.0364 0.9179 0.051 Uiso 1 1 calc R . .
H26C H 0.7895 0.1065 0.8711 0.051 Uiso 1 1 calc R . .
C27 C 0.7859(2) 0.04877(16) 0.6746(2) 0.0354(7) Uani 1 1 d . . .
H27A H 0.8623 0.0441 0.6954 0.053 Uiso 1 1 calc R . .
H27B H 0.7697 0.0914 0.6463 0.053 Uiso 1 1 calc R . .
H27C H 0.7595 0.0169 0.6222 0.053 Uiso 1 1 calc R . .
N2 N 0.56334(16) -0.00623(10) 0.66126(16) 0.0220(5) Uani 1 1 d . . .
C28 C 0.6107(2) -0.06943(13) 0.6589(2) 0.0335(7) Uani 1 1 d . . .
H28A H 0.5743 -0.0929 0.5988 0.050 Uiso 1 1 calc R . .
H28B H 0.6041 -0.0926 0.7218 0.050 Uiso 1 1 calc R . .
H28C H 0.6852 -0.0650 0.6545 0.050 Uiso 1 1 calc R . .
C29 C 0.4492(2) -0.00652(14) 0.6226(2) 0.0311(6) Uani 1 1 d . . .
H29A H 0.4323 -0.0385 0.5682 0.047 Uiso 1 1 calc R . .
H29B H 0.4270 0.0355 0.5948 0.047 Uiso 1 1 calc R . .
H29C H 0.4122 -0.0167 0.6791 0.047 Uiso 1 1 calc R . .
N3 N 0.55741(17) 0.11303(10) 0.70991(16) 0.0233(5) Uani 1 1 d . . .
C30 C 0.5638(2) 0.13612(14) 0.6070(2) 0.0305(6) Uani 1 1 d . . .
H30A H 0.5294 0.1777 0.5960 0.046 Uiso 1 1 calc R . .
H30B H 0.5286 0.1060 0.5555 0.046 Uiso 1 1 calc R . .
H30C H 0.6379 0.1402 0.6004 0.046 Uiso 1 1 calc R . .
C31 C 0.5042(3) 0.15606(17) 0.7671(2) 0.0516(10) Uani 1 1 d . . .
H31A H 0.4816 0.1936 0.7250 0.077 Uiso 1 1 calc R . .
H31B H 0.5521 0.1690 0.8299 0.077 Uiso 1 1 calc R . .
H31C H 0.4426 0.1350 0.7854 0.077 Uiso 1 1 calc R . .
O1S O -0.0011(2) 0.05443(14) 0.1717(3) 0.0597(12) Uani 0.658(9) 1 d P A 1
C1S C 0.0171(6) 0.0910(3) 0.2630(5) 0.0446(17) Uani 0.658(9) 1 d P A 1
H1SA H 0.0652 0.0681 0.3177 0.054 Uiso 0.658(9) 1 calc PR A 1
H1SB H -0.0501 0.0987 0.2870 0.054 Uiso 0.658(9) 1 calc PR A 1
C2S C 0.0647(7) 0.1524(3) 0.2402(7) 0.061(2) Uani 0.658(9) 1 d P A 1
H2SA H 0.0121 0.1871 0.2322 0.073 Uiso 0.658(9) 1 calc PR A 1
H2SB H 0.1244 0.1640 0.2954 0.073 Uiso 0.658(9) 1 calc PR A 1
C3S C 0.1005(7) 0.1398(4) 0.1435(7) 0.060(2) Uani 0.658(9) 1 d P A 1
H3SA H 0.1725 0.1218 0.1566 0.072 Uiso 0.658(9) 1 calc PR A 1
H3SB H 0.1005 0.1793 0.1028 0.072 Uiso 0.658(9) 1 calc PR A 1
C4S C 0.0250(6) 0.0937(4) 0.0891(5) 0.0448(18) Uani 0.658(9) 1 d P A 1
H4SA H -0.0383 0.1153 0.0509 0.054 Uiso 0.658(9) 1 calc PR A 1
H4SB H 0.0572 0.0679 0.0402 0.054 Uiso 0.658(9) 1 calc PR A 1
O1S' O -0.0011(2) 0.05443(14) 0.1717(3) 0.0597(12) Uani 0.34 1 d P A 2
C1S' C 0.063(2) 0.1057(16) 0.2335(14) 0.139(13) Uani 0.342(9) 1 d P A 2
H1SC H 0.1382 0.0946 0.2504 0.166 Uiso 0.342(9) 1 calc PR A 2
H1SD H 0.0361 0.1156 0.2975 0.166 Uiso 0.342(9) 1 calc PR A 2
C2S' C 0.042(3) 0.1617(11) 0.1535(18) 0.143(13) Uani 0.342(9) 1 d P A 2
H2SC H -0.0059 0.1945 0.1738 0.172 Uiso 0.342(9) 1 calc PR A 2
H2SD H 0.1074 0.1818 0.1411 0.172 Uiso 0.342(9) 1 calc PR A 2
C3S' C -0.0117(10) 0.1223(6) 0.0622(11) 0.052(4) Uani 0.342(9) 1 d P A 2
H3SC H -0.0874 0.1330 0.0441 0.063 Uiso 0.342(9) 1 calc PR A 2
H3SD H 0.0215 0.1301 0.0015 0.063 Uiso 0.342(9) 1 calc PR A 2
C4S' C 0.0013(14) 0.0596(9) 0.0932(17) 0.081(6) Uani 0.342(9) 1 d P A 2
H4SC H -0.0551 0.0335 0.0524 0.098 Uiso 0.342(9) 1 calc PR A 2
H4SD H 0.0697 0.0439 0.0797 0.098 Uiso 0.342(9) 1 calc PR A 2

loop_
_atom_site_aniso_label
_atom_site_aniso_U_11
_atom_site_aniso_U_22
_atom_site_aniso_U_33
_atom_site_aniso_U_23
_atom_site_aniso_U_13
_atom_site_aniso_U_12
Sr1 0.02263(17) 0.01768(16) 0.01232(15) 0.00071(13) 0.00263(11) 0.00301(14)
C1 0.0160(12) 0.0213(12) 0.0224(13) 0.0036(10) 0.0043(10) 0.0038(10)
C2 0.0172(12) 0.0221(12) 0.0199(12) 0.0048(10) 0.0003(10) 0.0047(10)
C3 0.0167(12) 0.0240(13) 0.0234(13) 0.0038(10) 0.0018(10) 0.0027(10)
C4 0.0261(14) 0.0222(13) 0.0270(14) -0.0015(11) -0.0018(11) 0.0032(11)
C5 0.0351(16) 0.0306(15) 0.0272(15) -0.0064(12) 0.0050(12) 0.0062(12)
C6 0.0374(17) 0.0351(16) 0.0304(15) 0.0017(12) 0.0155(13) 0.0052(13)
C7 0.0292(15) 0.0253(14) 0.0243(14) 0.0030(11) 0.0090(11) 0.0010(11)
C8 0.0187(12) 0.0217(12) 0.0167(12) 0.0066(9) 0.0055(9) 0.0029(10)
C9 0.0187(13) 0.0219(13) 0.0344(15) 0.0032(11) 0.0047(11) 0.0020(10)
C10 0.0160(13) 0.0316(15) 0.0426(17) 0.0046(13) 0.0025(12) 0.0027(11)
C11 0.0239(14) 0.0320(15) 0.0319(15) -0.0015(12) 0.0003(12) -0.0039(12)
C12 0.0295(15) 0.0257(13) 0.0218(13) -0.0019(11) 0.0065(11) 0.0013(11)
C13 0.0208(13) 0.0255(13) 0.0224(13) 0.0011(10) 0.0044(10) 0.0037(10)
C14 0.0201(13) 0.0197(12) 0.0303(14) 0.0012(10) 0.0078(11) 0.0003(10)
C15 0.0199(13) 0.0196(13) 0.0445(17) 0.0002(12) 0.0024(12) 0.0004(11)
C16 0.0188(14) 0.0309(16) 0.071(2) -0.0058(15) 0.0044(14) -0.0012(12)
C17 0.0292(17) 0.0407(19) 0.088(3) -0.0234(18) 0.0311(18) -0.0053(14)
C18 0.0387(19) 0.047(2) 0.059(2) -0.0198(16) 0.0295(16) -0.0135(15)
C19 0.0253(15) 0.0354(16) 0.0431(18) -0.0072(13) 0.0142(13) -0.0029(12)
C20 0.0257(14) 0.0271(14) 0.0408(17) 0.0069(12) 0.0074(12) 0.0050(11)
O1 0.0278(10) 0.0234(9) 0.0268(10) -0.0009(7) 0.0035(8) 0.0066(8)
C21 0.0439(18) 0.0230(14) 0.0301(15) -0.0058(11) 0.0064(13) 0.0099(12)
C22 0.0467(18) 0.0204(13) 0.0327(16) -0.0057(11) 0.0072(13) 0.0042(12)
O2 0.0289(10) 0.0231(9) 0.0285(10) -0.0050(8) 0.0045(8) 0.0000(8)
C23 0.0311(15) 0.0304(15) 0.0363(16) -0.0114(12) 0.0127(12) -0.0088(12)
C24 0.0256(15) 0.0405(16) 0.0251(14) -0.0102(12) 0.0031(11) -0.0049(12)
O3 0.0279(10) 0.0263(10) 0.0221(9) 0.0005(7) -0.0024(8) 0.0041(8)
C25 0.0256(14) 0.0325(15) 0.0329(16) 0.0093(12) -0.0024(12) 0.0046(12)
O4 0.0237(9) 0.0299(10) 0.0182(9) 0.0005(7) 0.0046(7) -0.0002(8)
P1 0.0165(3) 0.0230(3) 0.0165(3) -0.0023(2) 0.0041(2) -0.0025(2)
N1 0.0158(10) 0.0307(12) 0.0237(11) -0.0060(9) 0.0028(9) -0.0011(9)
C26 0.0232(14) 0.0428(17) 0.0336(16) -0.0123(13) -0.0011(12) -0.0014(12)
C27 0.0229(15) 0.0494(19) 0.0364(17) -0.0066(14) 0.0121(12) -0.0048(13)
N2 0.0199(11) 0.0243(11) 0.0214(11) -0.0029(9) 0.0027(8) -0.0033(9)
C28 0.0404(17) 0.0265(15) 0.0316(16) -0.0055(12) 0.0016(13) 0.0002(13)
C29 0.0224(14) 0.0459(17) 0.0241(14) -0.0021(12) 0.0015(11) -0.0138(13)
N3 0.0246(12) 0.0276(12) 0.0195(11) 0.0009(9) 0.0089(9) 0.0028(9)
C30 0.0380(17) 0.0322(15) 0.0220(14) 0.0053(11) 0.0073(12) 0.0018(12)
C31 0.077(3) 0.048(2) 0.0377(19) 0.0111(15) 0.0324(18) 0.0322(19)
O1S 0.0483(17) 0.0539(18) 0.082(3) -0.0253(17) 0.0251(16) -0.0126(13)
C1S 0.055(4) 0.044(3) 0.031(4) -0.002(3) -0.003(3) -0.011(3)
C2S 0.088(6) 0.033(3) 0.069(5) -0.023(3) 0.030(4) -0.018(3)
C3S 0.067(5) 0.067(6) 0.046(4) 0.004(4) 0.011(3) -0.026(4)
C4S 0.042(4) 0.050(5) 0.042(4) -0.004(4) 0.007(3) -0.004(4)
O1S' 0.0483(17) 0.0539(18) 0.082(3) -0.0253(17) 0.0251(16) -0.0126(13)
C1S' 0.12(2) 0.26(4) 0.027(9) 0.017(15) -0.002(10) 0.06(3)
C2S' 0.26(4) 0.080(15) 0.058(13) -0.018(10) -0.043(19) -0.046(19)
C3S' 0.043(7) 0.038(7) 0.075(9) 0.012(6) 0.009(6) 0.008(5)
C4S' 0.064(11) 0.091(13) 0.088(14) 0.068(12) 0.012(9) 0.017(9)

loop_
_geom_bond_atom_site_label_1
_geom_bond_atom_site_label_2
_geom_bond_distance
_geom_bond_site_symmetry_2
_geom_bond_publ_flag
Sr1 O4 2.4091(17) . ?
Sr1 O4 2.4091(17) 3_657 ?
Sr1 O3 2.6844(18) 3_657 ?
Sr1 O3 2.6844(18) . ?
Sr1 O2 2.7117(17) . ?
Sr1 O2 2.7117(17) 3_657 ?
Sr1 O1 2.7252(17) . ?
Sr1 O1 2.7252(17) 3_657 ?
C1 C8 1.447(3) . ?
C1 C2 1.461(3) . ?
C1 C14 1.462(3) . ?
C2 C7 1.414(4) . ?
C2 C3 1.414(3) . ?
C3 C4 1.383(4) . ?
C4 C5 1.383(4) . ?
C5 C6 1.393(4) . ?
C6 C7 1.383(4) . ?
C8 C9 1.416(3) . ?
C8 C13 1.417(3) . ?
C9 C10 1.391(4) . ?
C10 C11 1.386(4) . ?
C11 C12 1.389(4) . ?
C12 C13 1.381(4) . ?
C14 C19 1.415(4) . ?
C14 C15 1.417(4) . ?
C15 C16 1.392(4) . ?
C16 C17 1.379(5) . ?
C17 C18 1.376(5) . ?
C18 C19 1.387(4) . ?
C20 O1 1.434(3) . ?
C20 C25 1.497(4) 3_657 ?
O1 C21 1.431(3) . ?
C21 C22 1.484(4) . ?
C22 O2 1.439(3) . ?
O2 C23 1.431(3) . ?
C23 C24 1.492(4) . ?
C24 O3 1.426(3) . ?
O3 C25 1.434(3) . ?
C25 C20 1.497(4) 3_657 ?
O4 P1 1.4859(18) . ?
P1 N3 1.637(2) . ?
P1 N1 1.646(2) . ?
P1 N2 1.653(2) . ?
N1 C27 1.453(3) . ?
N1 C26 1.477(3) . ?
N2 C28 1.466(3) . ?
N2 C29 1.471(3) . ?
N3 C31 1.432(4) . ?
N3 C30 1.460(3) . ?
O1S C1S 1.414(7) . ?
O1S C4S 1.455(8) . ?
C1S C2S 1.484(10) . ?
C2S C3S 1.459(12) . ?
C3S C4S 1.468(11) . ?
C1S' C2S' 1.57(3) . ?
C2S' C3S' 1.52(2) . ?
C3S' C4S' 1.380(18) . ?
